data_7219159
loop_
_publ_author_name
'Bera, Santu'
'Maity, Sibaprasad'
'Haldar, Debasish'

_publ_section_title
;
 Assembly of encapsulated water in hybrid bisamides: helical and zigzag
 water chains
;
_journal_issue 7
_journal_name_full CrystEngComm
_journal_page_first 1569
_journal_paper_doi 10.1039/C4CE01950D
_journal_volume 17
_journal_year 2015
_chemical_formula_moiety 'C18 H18 N4 O6, 4(H2 O)'
_chemical_formula_sum 'C18 H26 N4 O10'
_chemical_formula_weight 458.43
_chemical_name_systematic
; 
 ? 
;
_space_group_IT_number 15
_space_group_name_Hall '-C 2yc'
_symmetry_cell_setting monoclinic
_symmetry_space_group_name_Hall '-C 2yc'
_symmetry_space_group_name_H-M 'C 1 2/c 1'
_atom_sites_solution_hydrogens geom
_atom_sites_solution_primary direct
_atom_sites_solution_secondary difmap
_audit_creation_method SHELXL-97
_audit_update_record
;
2014-12-03 deposited with the CCDC.
2014-12-18 downloaded from the CCDC.
;
_cell_angle_alpha 90.00
_cell_angle_beta 100.08(2)
_cell_angle_gamma 90.00
_cell_formula_units_Z 4
_cell_length_a 6.886(7)
_cell_length_b 19.68(2)
_cell_length_c 16.336(19)
_cell_measurement_reflns_used 1999
_cell_measurement_temperature 296(2)
_cell_measurement_theta_max 24.97
_cell_measurement_theta_min 2.43
_cell_volume 2180(4)
_computing_cell_refinement 'Bruker SAINT'
_computing_data_collection 'Bruker APEX2'
_computing_data_reduction 'Bruker SAINT'
_computing_molecular_graphics 'Bruker SHELXTL'
_computing_publication_material 'Bruker SHELXTL'
_computing_structure_refinement 'SHELXL-97 (Sheldrick, 2008)'
_computing_structure_solution 'SHELXS-97 (Sheldrick, 2008)'
_diffrn_ambient_temperature 296(2)
_diffrn_measured_fraction_theta_full 0.988
_diffrn_measured_fraction_theta_max 0.988
_diffrn_measurement_device_type 'Bruker APEX-II CCD'
_diffrn_measurement_method '\f and \w scans'
_diffrn_radiation_monochromator graphite
_diffrn_radiation_source 'fine-focus sealed tube'
_diffrn_radiation_type MoK\a
_diffrn_radiation_wavelength 0.71073
_diffrn_reflns_av_R_equivalents 0.0709
_diffrn_reflns_av_sigmaI/netI 0.0618
_diffrn_reflns_limit_h_max 4
_diffrn_reflns_limit_h_min -8
_diffrn_reflns_limit_k_max 23
_diffrn_reflns_limit_k_min -23
_diffrn_reflns_limit_l_max 19
_diffrn_reflns_limit_l_min -19
_diffrn_reflns_number 8156
_diffrn_reflns_theta_full 25.57
_diffrn_reflns_theta_max 25.57
_diffrn_reflns_theta_min 2.07
_exptl_absorpt_coefficient_mu 0.115
_exptl_absorpt_correction_T_max 0.992
_exptl_absorpt_correction_T_min 0.981
_exptl_absorpt_correction_type multi-scan
_exptl_absorpt_process_details '(SADABS; Bruker, 2008)'
_exptl_crystal_colour colorless
_exptl_crystal_density_diffrn 1.397
_exptl_crystal_density_meas 1.397
_exptl_crystal_density_method 'not measured'
_exptl_crystal_description needle
_exptl_crystal_F_000 968
_exptl_crystal_size_max 0.326
_exptl_crystal_size_mid 0.142
_exptl_crystal_size_min 0.072
_refine_diff_density_max 0.409
_refine_diff_density_min -0.430
_refine_diff_density_rms 0.094
_refine_ls_extinction_method none
_refine_ls_goodness_of_fit_ref 1.295
_refine_ls_hydrogen_treatment mixed
_refine_ls_matrix_type full
_refine_ls_number_parameters 196
_refine_ls_number_reflns 2051
_refine_ls_number_restraints 3
_refine_ls_restrained_S_all 1.295
_refine_ls_R_factor_all 0.0957
_refine_ls_R_factor_gt 0.0647
_refine_ls_shift/su_max 0.000
_refine_ls_shift/su_mean 0.000
_refine_ls_structure_factor_coef Fsqd
_refine_ls_weighting_details 'calc w=1/[\s^2^(Fo^2^)+(0.1000P)^2^+0.0000P] where P=(Fo^2^+2Fc^2^)/3'
_refine_ls_weighting_scheme calc
_refine_ls_wR_factor_gt 0.1755
_refine_ls_wR_factor_ref 0.2005
_reflns_number_gt 1376
_reflns_number_total 2051
_reflns_threshold_expression >2sigma(I)
_cod_data_source_file c4ce01950d2.cif
_cod_data_source_block 1
_cod_depositor_comments
;
The following automatic conversions were performed:

'_symmetry_cell_setting' value 'Monoclinic' changed to 'monoclinic'
according to
/usr/data/users/saulius/crontab/automatic-downloads/rss-feeds/RSC/lib/dictionaries/cif_core.dic
dictionary named 'cif_core.dic' version 2.4.2 from 2011-04-26.

Automatic conversion script
Id: cif_fix_values 2935 2014-11-11 08:27:57Z andrius 

 Adding full bibliography for 7219156--7219159.cif.
;
_cod_original_sg_symbol_H-M 'C2/c  '
_cod_database_code 7219159
_exptl_crystal_f_000' 968.59

loop_
_symmetry_equiv_pos_as_xyz
'x, y, z'
'-x, y, -z+1/2'
'x+1/2, y+1/2, z'
'-x+1/2, y+1/2, -z+1/2'
'-x, -y, -z'
'x, -y, z-1/2'
'-x+1/2, -y+1/2, -z'
'x+1/2, -y+1/2, z-1/2'

loop_
_atom_site_label
_atom_site_type_symbol
_atom_site_fract_x
_atom_site_fract_y
_atom_site_fract_z
_atom_site_U_iso_or_equiv
_atom_site_adp_type
_atom_site_occupancy
_atom_site_symmetry_multiplicity
_atom_site_calc_flag
_atom_site_refinement_flags
N2 N 0.0767(4) 0.09055(11) -0.00316(14) 0.0283(7) Uani 1 1 d .
O2 O -0.1461(4) 0.28203(9) -0.14909(12) 0.0344(6) Uani 1 1 d .
O1 O -0.1359(4) 0.38364(9) -0.08664(12) 0.0328(6) Uani 1 1 d .
N1 N 0.0114(4) 0.22311(11) -0.00102(13) 0.0251(6) Uani 1 1 d .
C8 C -0.1087(5) 0.31647(13) -0.08706(17) 0.0267(7) Uani 1 1 d .
C9 C -0.0241(4) 0.29007(13) -0.00231(16) 0.0243(7) Uani 1 1 d .
C10 C 0.0140(5) 0.33060(14) 0.06766(17) 0.0291(8) Uani 1 1 d .
C11 C 0.0915(5) 0.19542(13) 0.07215(16) 0.0252(7) Uani 1 1 d .
C12 C 0.1386(5) 0.23218(14) 0.14560(17) 0.0292(8) Uani 1 1 d .
C13 C 0.0981(5) 0.30120(14) 0.14276(17) 0.0312(8) Uani 1 1 d .
C14 C 0.1264(5) 0.11971(14) 0.07125(16) 0.0269(7) Uani 1 1 d .
C15 C -0.2042(6) 0.41352(16) -0.16817(19) 0.0374(10) Uani 1 1 d .
C16 C 0.0868(5) 0.01763(13) -0.01428(18) 0.0303(8) Uani 1 1 d .
O3 O 0.1938(4) 0.08907(9) 0.13612(12) 0.0327(6) Uani 1 1 d .
H12 H 0.211(5) 0.2093(15) 0.198(2) 0.038(9) Uiso 1 1 d .
H10 H -0.014(5) 0.3749(18) 0.0665(19) 0.038(9) Uiso 1 1 d .
H13 H 0.133(5) 0.3290(15) 0.1935(18) 0.032(8) Uiso 1 1 d .
H15C H -0.201(6) 0.461(2) -0.160(2) 0.046(10) Uiso 1 1 d .
H15B H -0.119(5) 0.3966(15) -0.208(2) 0.036(9) Uiso 1 1 d .
H15A H -0.344(7) 0.4013(19) -0.188(3) 0.067(14) Uiso 1 1 d .
H16A H 0.074(5) 0.0111(14) -0.072(2) 0.031(8) Uiso 1 1 d .
H16B H 0.223(5) -0.0023(15) 0.014(2) 0.035(9) Uiso 1 1 d .
H22 H 0.030(5) 0.1148(18) -0.047(2) 0.046(10) Uiso 1 1 d .
O2S O -0.0740(4) 0.14022(11) -0.17590(13) 0.0377(7) Uani 1 1 d .
H3S H -0.175(9) 0.114(2) -0.183(4) 0.14(3) Uiso 1 1 d D
H4S H -0.098(6) 0.179(2) -0.163(2) 0.051(12) Uiso 1 1 d .
O1S O -0.3573(4) 0.04134(11) -0.17921(14) 0.0427(7) Uani 1 1 d D
H2S H -0.298(6) 0.003(2) -0.164(3) 0.059(12) Uiso 1 1 d .
H1S H -0.3399(16) 0.024(2) -0.2300(15) 0.089 Uiso 1 1 d D

loop_
_atom_site_aniso_label
_atom_site_aniso_U_11
_atom_site_aniso_U_22
_atom_site_aniso_U_33
_atom_site_aniso_U_23
_atom_site_aniso_U_13
_atom_site_aniso_U_12
N2 0.0464(19) 0.0180(12) 0.0189(12) -0.0015(9) 0.0008(11) 0.0005(11)
O2 0.0521(16) 0.0243(10) 0.0241(11) -0.0028(8) -0.0004(10) 0.0008(9)
O1 0.0560(16) 0.0183(10) 0.0238(11) 0.0025(8) 0.0063(10) 0.0034(9)
N1 0.0324(16) 0.0193(12) 0.0232(13) -0.0018(8) 0.0043(11) -0.0016(10)
C8 0.0321(19) 0.0207(13) 0.0269(15) -0.0015(11) 0.0039(13) -0.0018(12)
C9 0.0289(19) 0.0197(14) 0.0241(15) -0.0016(10) 0.0038(12) -0.0024(12)
C10 0.041(2) 0.0169(14) 0.0294(16) -0.0043(11) 0.0063(14) -0.0027(13)
C11 0.0316(19) 0.0209(14) 0.0226(14) -0.0004(11) 0.0032(13) -0.0027(12)
C12 0.040(2) 0.0251(15) 0.0215(15) -0.0026(11) 0.0034(14) -0.0027(13)
C13 0.046(2) 0.0242(15) 0.0230(15) -0.0058(12) 0.0037(13) -0.0049(13)
C14 0.035(2) 0.0222(14) 0.0236(15) -0.0019(11) 0.0046(13) -0.0011(13)
C15 0.063(3) 0.0242(16) 0.0247(16) 0.0061(12) 0.0083(17) 0.0027(16)
C16 0.049(2) 0.0159(13) 0.0241(15) -0.0040(11) 0.0019(15) 0.0027(13)
O3 0.0506(17) 0.0219(10) 0.0229(11) 0.0014(8) -0.0015(10) 0.0018(9)
O2S 0.0619(19) 0.0205(11) 0.0280(12) -0.0024(9) 0.0008(11) -0.0033(11)
O1S 0.0650(19) 0.0219(11) 0.0364(13) -0.0021(9) -0.0044(11) 0.0048(11)

loop_
_atom_type_symbol
_atom_type_description
_atom_type_scat_dispersion_real
_atom_type_scat_dispersion_imag
_atom_type_scat_source
C C 0.0033 0.0016 'International Tables Vol C Tables 4.2.6.8 and 6.1.1.4'
H H 0.0000 0.0000 'International Tables Vol C Tables 4.2.6.8 and 6.1.1.4'
N N 0.0061 0.0033 'International Tables Vol C Tables 4.2.6.8 and 6.1.1.4'
O O 0.0106 0.0060 'International Tables Vol C Tables 4.2.6.8 and 6.1.1.4'

loop_
_geom_angle_atom_site_label_1
_geom_angle_atom_site_label_2
_geom_angle_atom_site_label_3
_geom_angle
_geom_angle_site_symmetry_1
_geom_angle_site_symmetry_3
C14 N2 C16 122.0(2) . .
C14 N2 H22 121(2) . .
C16 N2 H22 117(2) . .
C8 O1 C15 114.7(2) . .
C9 N1 C11 117.3(2) . .
O2 C8 O1 123.4(2) . .
O2 C8 C9 124.9(3) . .
O1 C8 C9 111.8(2) . .
N1 C9 C10 123.2(2) . .
N1 C9 C8 113.3(2) . .
C10 C9 C8 123.5(3) . .
C9 C10 C13 118.7(3) . .
C9 C10 H10 123(2) . .
C13 C10 H10 119(2) . .
N1 C11 C12 123.7(3) . .
N1 C11 C14 115.7(2) . .
C12 C11 C14 120.6(2) . .
C13 C12 C11 117.8(3) . .
C13 C12 H12 121.9(17) . .
C11 C12 H12 120.1(17) . .
C12 C13 C10 119.2(3) . .
C12 C13 H13 119.8(17) . .
C10 C13 H13 120.9(17) . .
O3 C14 N2 124.7(3) . .
O3 C14 C11 120.6(2) . .
N2 C14 C11 114.7(2) . .
O1 C15 H15C 106(2) . .
O1 C15 H15B 109.0(19) . .
H15C C15 H15B 115(3) . .
O1 C15 H15A 110(2) . .
H15C C15 H15A 106(3) . .
H15B C15 H15A 110(3) . .
N2 C16 C16 110.8(3) . 5
N2 C16 H16A 105.2(17) . .
C16 C16 H16A 108(2) 5 .
N2 C16 H16B 112.0(16) . .
C16 C16 H16B 112.7(18) 5 .
H16A C16 H16B 108(3) . .
H3S O2S H4S 114(5) . .
H2S O1S H1S 79(3) . .

loop_
_geom_bond_atom_site_label_1
_geom_bond_atom_site_label_2
_geom_bond_distance
_geom_bond_site_symmetry_2
N2 C14 1.334(4) .
N2 C16 1.450(4) .
N2 H22 0.87(4) .
O2 C8 1.209(3) .
O1 C8 1.335(4) .
O1 C15 1.457(4) .
N1 C9 1.340(4) .
N1 C11 1.342(4) .
C8 C9 1.498(4) .
C9 C10 1.381(4) .
C10 C13 1.388(4) .
C10 H10 0.89(4) .
C11 C12 1.390(4) .
C11 C14 1.510(4) .
C12 C13 1.386(4) .
C12 H12 1.02(3) .
C13 H13 0.99(3) .
C14 O3 1.237(3) .
C15 H15C 0.95(4) .
C15 H15B 1.01(3) .
C15 H15A 0.99(5) .
C16 C16 1.524(7) 5
C16 H16A 0.95(3) .
C16 H16B 1.05(3) .
O2S H3S 0.85(4) .
O2S H4S 0.82(4) .
O1S H2S 0.87(4) .
O1S H1S 0.93(2) .
